data_1567562
loop_
_publ_author_name
'Gong, Huihua'
'Cui, Tianhua'
'Liu, Zheyuan'
'Zheng, Yanling'
'Zheng, Xueli'
'Fu, Haiyan'
'Yuan, Maolin'
'Chen, Hua'
'Xu, Jiaqi'
'Li, Ruixiang'

_publ_section_title
;
 Nitrogen--nitrogen-functionalized N-heterocyclic carbene ruthenium(ii)
 complexes realized efficient CO2 hydrogenation to formate
;
_journal_issue 20
_journal_name_full 'Catalysis Science &amp; Technology'
_journal_page_first 6213
_journal_page_last 6218
_journal_paper_doi 10.1039/D2CY00741J
_journal_volume 12
_journal_year 2022
_chemical_formula_moiety 'C49 H46 N4 O P2 Ru, 2(B F4)'
_chemical_formula_sum 'C49 H46 B2 F8 N4 O P2 Ru'
_chemical_formula_weight 1043.53
_space_group_crystal_system monoclinic
_space_group_IT_number 14
_space_group_name_Hall '-P 2ybc'
_space_group_name_H-M_alt 'P 1 21/c 1'
_atom_sites_solution_hydrogens mixed
_atom_sites_solution_primary iterative
_audit_creation_date 2019-04-30
_audit_creation_method
;
Olex2 1.2
(compiled 2018.05.29 svn.r3508 for OlexSys, GUI svn.r5506)
;
_audit_update_record
;
2021-12-01 deposited with the CCDC.	2022-09-02 downloaded from the CCDC.
;
_cell_angle_alpha 90
_cell_angle_beta 98.285(5)
_cell_angle_gamma 90
_cell_formula_units_Z 4
_cell_length_a 10.0485(5)
_cell_length_b 17.8373(9)
_cell_length_c 26.9426(15)
_cell_measurement_reflns_used 4688
_cell_measurement_temperature 293(2)
_cell_measurement_theta_max 28.2220
_cell_measurement_theta_min 3.2760
_cell_volume 4778.7(4)
_computing_cell_refinement
;
CrysAlisPro, Agilent Technologies,
Version 1.171.37.35 (release 13-08-2014 CrysAlis171 .NET)
(compiled Aug 13 2014,18:06:01)
;
_computing_data_collection
;
CrysAlisPro, Agilent Technologies,
Version 1.171.37.35 (release 13-08-2014 CrysAlis171 .NET)
(compiled Aug 13 2014,18:06:01)
;
_computing_data_reduction
;
CrysAlisPro, Agilent Technologies,
Version 1.171.37.35 (release 13-08-2014 CrysAlis171 .NET)
(compiled Aug 13 2014,18:06:01)
;
_computing_molecular_graphics 'Olex2 (Dolomanov et al., 2009)'
_computing_publication_material 'Olex2 (Dolomanov et al., 2009)'
_computing_structure_refinement 'ShelXL (Sheldrick, 2015)'
_computing_structure_solution
;
Superflip (Palatinus & Chapuis, 2007;Palatinus & van der Lee, 2008;
Palatinus et al., 2012)
;
_diffrn_ambient_temperature 293.15
_diffrn_detector 'CCD plate'
_diffrn_detector_area_resol_mean 16.0874
_diffrn_detector_type Eos
_diffrn_measured_fraction_theta_full 0.998
_diffrn_measured_fraction_theta_max 0.998
_diffrn_measurement_details
;
#__ type_ start__ end____ width___ exp.time_
  1 omega  -16.00   18.80   0.6000   50.0000
omega____ theta____ kappa____ phi______ frames
    -      -14.8106  -99.0000    0.0000 58

#__ type_ start__ end____ width___ exp.time_
  2 omega  -81.00    2.40   0.6000   50.0000
omega____ theta____ kappa____ phi______ frames
    -      -14.8106  -57.0000 -180.0000 139

#__ type_ start__ end____ width___ exp.time_
  3 omega  -82.00  -54.40   0.6000   50.0000
omega____ theta____ kappa____ phi______ frames
    -      -14.8106  -19.0000 -120.0000 46

#__ type_ start__ end____ width___ exp.time_
  4 omega  -79.00    4.40   0.6000   50.0000
omega____ theta____ kappa____ phi______ frames
    -      -14.8106  -38.0000   90.0000 139
;
_diffrn_measurement_device 'four-circle diffractometer'
_diffrn_measurement_device_type 'Xcalibur, Eos'
_diffrn_measurement_method '\w scans'
_diffrn_orient_matrix_UB_11 -0.0373554000
_diffrn_orient_matrix_UB_12 -0.0013688000
_diffrn_orient_matrix_UB_13 -0.0244205000
_diffrn_orient_matrix_UB_21 -0.0607141000
_diffrn_orient_matrix_UB_22 0.0020756000
_diffrn_orient_matrix_UB_23 0.0105108000
_diffrn_orient_matrix_UB_31 0.0019609000
_diffrn_orient_matrix_UB_32 0.0396624000
_diffrn_orient_matrix_UB_33 -0.0014003000
_diffrn_radiation_monochromator graphite
_diffrn_radiation_probe x-ray
_diffrn_radiation_type MoK\a
_diffrn_radiation_wavelength 0.71073
_diffrn_reflns_av_R_equivalents 0.0514
_diffrn_reflns_av_unetI/netI 0.1091
_diffrn_reflns_Laue_measured_fraction_full 0.998
_diffrn_reflns_Laue_measured_fraction_max 0.998
_diffrn_reflns_limit_h_max 10
_diffrn_reflns_limit_h_min -12
_diffrn_reflns_limit_k_max 14
_diffrn_reflns_limit_k_min -22
_diffrn_reflns_limit_l_max 26
_diffrn_reflns_limit_l_min -33
_diffrn_reflns_number 22622
_diffrn_reflns_point_group_measured_fraction_full 0.998
_diffrn_reflns_point_group_measured_fraction_max 0.998
_diffrn_reflns_theta_full 25.242
_diffrn_reflns_theta_max 26.370
_diffrn_reflns_theta_min 3.056
_diffrn_source 'Enhance (Mo) X-ray Source'
_exptl_absorpt_coefficient_mu 0.468
_exptl_absorpt_correction_T_max 1.00000
_exptl_absorpt_correction_T_min 0.69472
_exptl_absorpt_correction_type multi-scan
_exptl_absorpt_process_details
;
CrysAlisPro, Agilent Technologies,
Version 1.171.37.35 (release 13-08-2014 CrysAlis171 .NET)
(compiled Aug 13 2014,18:06:01)
Empirical absorption correction using spherical harmonics,
 implemented in SCALE3 ABSPACK scaling algorithm.
;
_exptl_crystal_density_diffrn 1.450
_exptl_crystal_F_000 2128
_exptl_crystal_size_max 0.35
_exptl_crystal_size_mid 0.3
_exptl_crystal_size_min 0.25
_refine_diff_density_max 0.881
_refine_diff_density_min -1.002
_refine_diff_density_rms 0.085
_refine_ls_extinction_method none
_refine_ls_goodness_of_fit_ref 0.989
_refine_ls_hydrogen_treatment mixed
_refine_ls_matrix_type full
_refine_ls_number_parameters 609
_refine_ls_number_reflns 9765
_refine_ls_number_restraints 0
_refine_ls_restrained_S_all 0.989
_refine_ls_R_factor_all 0.1100
_refine_ls_R_factor_gt 0.0613
_refine_ls_shift/su_max 0.001
_refine_ls_shift/su_mean 0.000
_refine_ls_structure_factor_coef Fsqd
_refine_ls_weighting_details 'w=1/[\s^2^(Fo^2^)+(0.0695P)^2^] where P=(Fo^2^+2Fc^2^)/3'
_refine_ls_weighting_scheme calc
_refine_ls_wR_factor_gt 0.1395
_refine_ls_wR_factor_ref 0.1666
_reflns_Friedel_coverage 0.000
_reflns_number_gt 5993
_reflns_number_total 9765
_reflns_threshold_expression 'I > 2\s(I)'
_cod_data_source_file d2cy00741j2.cif
_cod_data_source_block 190429_s4_ghh
_cod_depositor_comments 'Adding full bibliography for 1567562--1567564.cif.'
_cod_database_code 1567562
_shelx_shelxl_version_number 2014/7
_chemical_oxdiff_formula c12h12n2o3p3cl1ru1
_shelx_space_group_comment
;
The symmetry employed for this shelxl refinement is uniquely defined
by the following loop, which should always be used as a source of
symmetry information in preference to the above space-group names.
They are only intended as comments.
;
_shelx_estimated_absorpt_t_max 0.892
_shelx_estimated_absorpt_t_min 0.853
_reflns_odcompleteness_completeness 99.73
_reflns_odcompleteness_iscentric 1
_reflns_odcompleteness_theta 26.32
_olex2_refinement_description
;
1. Fixed Uiso
 At 1.2 times of:
  All C(H) groups, All C(H,H) groups
 At 1.5 times of:
  All C(H,H,H) groups
2.a Secondary CH2 refined with riding coordinates:
 C7(H7A,H7B), C8(H8A,H8B)
2.b Aromatic/amide H refined with riding coordinates:
 C1(H1), C2(H2), C3(H3), C4(H4), C6(H6), C9(H9), C10(H10), C11(H11), C14(H14),
 C15(H15), C16(H16), C17(H17), C18(H18), C20(H20), C21(H21), C22(H22), C23(H23),
  C24(H24), C26(H26), C27(H27), C28(H28), C29(H29), C30(H30), C32(H32),
 C33(H33), C34(H34), C35(H35), C36(H36), C38(H38), C39(H39), C40(H40), C41(H41),
  C42(H42), C44(H44), C45(H45), C46(H46), C47(H47), C48(H48)
2.c Idealised Me refined as rotating group:
 C12(H12A,H12B,H12C)
;
_olex2_submission_special_instructions 'No special instructions were received'

loop_
_space_group_symop_operation_xyz
'x, y, z'
'-x, y+1/2, -z+1/2'
'-x, -y, -z'
'x, -y-1/2, z-1/2'

loop_
_atom_site_label
_atom_site_type_symbol
_atom_site_fract_x
_atom_site_fract_y
_atom_site_fract_z
_atom_site_U_iso_or_equiv
_atom_site_adp_type
_atom_site_occupancy
_atom_site_site_symmetry_order
_atom_site_calc_flag
_atom_site_refinement_flags_posn
_atom_site_refinement_flags_adp
_atom_site_refinement_flags_occupancy
_atom_site_disorder_assembly
_atom_site_disorder_group
Ru1 Ru 0.20115(4) 0.18431(2) 0.66304(2) 0.03347(14) Uani 1 1 d . . . . .
H H 0.253(3) 0.1066(17) 0.6928(13) 0.019(10) Uiso 1 1 d . . . . .
P1 P 0.12987(12) 0.10457(6) 0.59450(4) 0.0327(3) Uani 1 1 d . . . . .
P2 P 0.27707(13) 0.25915(7) 0.73523(5) 0.0362(3) Uani 1 1 d . . . . .
O1 O 0.4778(4) 0.1603(3) 0.63896(17) 0.0805(14) Uani 1 1 d . . . . .
N1 N 0.0075(4) 0.1818(2) 0.68468(14) 0.0347(9) Uani 1 1 d . . . . .
N2 N 0.0995(4) 0.2824(2) 0.62686(15) 0.0436(10) Uani 1 1 d . . . . .
N3 N 0.1615(7) 0.4222(3) 0.5275(3) 0.103(2) Uani 1 1 d . . . . .
N4 N 0.2844(5) 0.4728(3) 0.4792(2) 0.0712(15) Uani 1 1 d . . . . .
C1 C -0.0394(5) 0.1285(3) 0.71260(18) 0.0468(13) Uani 1 1 d . . . . .
H1 H 0.0158 0.0882 0.7236 0.056 Uiso 1 1 calc R . . . .
C2 C -0.1687(6) 0.1317(4) 0.7258(2) 0.0674(18) Uani 1 1 d . . . . .
H2 H -0.1999 0.0940 0.7449 0.081 Uiso 1 1 calc R . . . .
C3 C -0.2486(6) 0.1918(4) 0.7097(3) 0.0729(19) Uani 1 1 d . . . . .
H3 H -0.3343 0.1957 0.7187 0.087 Uiso 1 1 calc R . . . .
C4 C -0.2030(5) 0.2453(4) 0.6810(2) 0.0623(16) Uani 1 1 d . . . . .
H4 H -0.2575 0.2856 0.6694 0.075 Uiso 1 1 calc R . . . .
C5 C -0.0753(5) 0.2393(3) 0.66905(18) 0.0431(12) Uani 1 1 d . . . . .
C6 C -0.0172(6) 0.2928(3) 0.6375(2) 0.0498(14) Uani 1 1 d . . . . .
H6 H -0.0663 0.3347 0.6252 0.060 Uiso 1 1 calc R . . . .
C7 C 0.1703(8) 0.3413(4) 0.5982(2) 0.081(2) Uani 1 1 d . . . . .
H7A H 0.1930 0.3849 0.6192 0.097 Uiso 1 1 calc R . . . .
H7B H 0.2528 0.3206 0.5891 0.097 Uiso 1 1 calc R . . . .
C8 C 0.0815(7) 0.3622(4) 0.5540(3) 0.090(2) Uani 1 1 d . . . . .
H8A H -0.0010 0.3834 0.5626 0.108 Uiso 1 1 calc R . . . .
H8B H 0.0594 0.3192 0.5324 0.108 Uiso 1 1 calc R . . . .
C9 C 0.2362(10) 0.4102(4) 0.4917(4) 0.133(4) Uani 1 1 d . . . . .
H9 H 0.2515 0.3638 0.4779 0.159 Uiso 1 1 calc R . . . .
C10 C 0.2372(7) 0.5271(4) 0.5062(3) 0.082(2) Uani 1 1 d . . . . .
H10 H 0.2504 0.5783 0.5023 0.098 Uiso 1 1 calc R . . . .
C11 C 0.1692(8) 0.4963(3) 0.5390(3) 0.091(2) Uani 1 1 d . . . . .
H11 H 0.1338 0.5202 0.5649 0.110 Uiso 1 1 calc R . . . .
C12 C 0.3631(7) 0.4810(4) 0.4383(3) 0.096(2) Uani 1 1 d . . . . .
H12A H 0.3059 0.4976 0.4088 0.145 Uiso 1 1 calc GR . . . .
H12B H 0.4023 0.4335 0.4318 0.145 Uiso 1 1 calc GR . . . .
H12C H 0.4332 0.5171 0.4474 0.145 Uiso 1 1 calc GR . . . .
C13 C 0.2367(4) 0.0239(2) 0.58708(18) 0.0367(11) Uani 1 1 d . . . . .
C14 C 0.2600(5) -0.0007(3) 0.5401(2) 0.0511(14) Uani 1 1 d . . . . .
H14 H 0.2234 0.0254 0.5115 0.061 Uiso 1 1 calc R . . . .
C15 C 0.3374(6) -0.0638(3) 0.5359(2) 0.0697(18) Uani 1 1 d . . . . .
H15 H 0.3562 -0.0783 0.5044 0.084 Uiso 1 1 calc R . . . .
C16 C 0.3866(6) -0.1048(3) 0.5770(3) 0.0649(17) Uani 1 1 d . . . . .
H16 H 0.4363 -0.1481 0.5738 0.078 Uiso 1 1 calc R . . . .
C17 C 0.3622(6) -0.0818(3) 0.6228(2) 0.0579(15) Uani 1 1 d . . . . .
H17 H 0.3940 -0.1099 0.6511 0.069 Uiso 1 1 calc R . . . .
C18 C 0.2910(5) -0.0174(3) 0.6277(2) 0.0507(14) Uani 1 1 d . . . . .
H18 H 0.2793 -0.0012 0.6596 0.061 Uiso 1 1 calc R . . . .
C19 C 0.1230(5) 0.1510(3) 0.53391(18) 0.0421(12) Uani 1 1 d . . . . .
C20 C 0.0078(6) 0.1573(3) 0.4992(2) 0.0591(15) Uani 1 1 d . . . . .
H20 H -0.0721 0.1361 0.5060 0.071 Uiso 1 1 calc R . . . .
C21 C 0.0104(8) 0.1952(4) 0.4542(2) 0.087(2) Uani 1 1 d . . . . .
H21 H -0.0682 0.2005 0.4316 0.104 Uiso 1 1 calc R . . . .
C22 C 0.1287(8) 0.2247(4) 0.4430(2) 0.081(2) Uani 1 1 d . . . . .
H22 H 0.1302 0.2496 0.4128 0.098 Uiso 1 1 calc R . . . .
C23 C 0.2448(7) 0.2176(3) 0.4764(2) 0.0668(17) Uani 1 1 d . . . . .
H23 H 0.3256 0.2366 0.4688 0.080 Uiso 1 1 calc R . . . .
C24 C 0.2398(6) 0.1818(3) 0.52154(19) 0.0486(13) Uani 1 1 d . . . . .
H24 H 0.3182 0.1784 0.5445 0.058 Uiso 1 1 calc R . . . .
C25 C -0.0368(5) 0.0628(3) 0.59561(17) 0.0379(11) Uani 1 1 d . . . . .
C26 C -0.0498(6) -0.0122(3) 0.6081(2) 0.0567(15) Uani 1 1 d . . . . .
H26 H 0.0251 -0.0434 0.6123 0.068 Uiso 1 1 calc R . . . .
C27 C -0.1743(7) -0.0399(4) 0.6143(3) 0.078(2) Uani 1 1 d . . . . .
H27 H -0.1834 -0.0901 0.6225 0.094 Uiso 1 1 calc R . . . .
C28 C -0.2833(7) 0.0055(5) 0.6084(3) 0.090(3) Uani 1 1 d . . . . .
H28 H -0.3672 -0.0137 0.6124 0.108 Uiso 1 1 calc R . . . .
C29 C -0.2707(6) 0.0790(5) 0.5965(2) 0.0715(19) Uani 1 1 d . . . . .
H29 H -0.3462 0.1098 0.5927 0.086 Uiso 1 1 calc R . . . .
C30 C -0.1492(5) 0.1080(3) 0.59020(19) 0.0474(13) Uani 1 1 d . . . . .
H30 H -0.1419 0.1585 0.5822 0.057 Uiso 1 1 calc R . . . .
C31 C 0.1363(6) 0.2982(3) 0.7623(2) 0.0512(14) Uani 1 1 d . . . . .
C32 C 0.0779(6) 0.3666(3) 0.7454(2) 0.0642(17) Uani 1 1 d . . . . .
H32 H 0.1177 0.3957 0.7230 0.077 Uiso 1 1 calc R . . . .
C33 C -0.0376(7) 0.3909(4) 0.7618(3) 0.090(3) Uani 1 1 d . . . . .
H33 H -0.0740 0.4372 0.7515 0.108 Uiso 1 1 calc R . . . .
C34 C -0.1005(8) 0.3462(5) 0.7938(3) 0.096(3) Uani 1 1 d . . . . .
H34 H -0.1807 0.3618 0.8039 0.115 Uiso 1 1 calc R . . . .
C35 C -0.0439(7) 0.2790(5) 0.8105(3) 0.084(2) Uani 1 1 d . . . . .
H35 H -0.0854 0.2497 0.8323 0.101 Uiso 1 1 calc R . . . .
C36 C 0.0736(6) 0.2546(3) 0.7951(2) 0.0566(15) Uani 1 1 d . . . . .
H36 H 0.1112 0.2091 0.8066 0.068 Uiso 1 1 calc R . . . .
C37 C 0.3823(5) 0.3411(3) 0.72628(19) 0.0430(12) Uani 1 1 d . . . . .
C38 C 0.4602(6) 0.3431(3) 0.6884(2) 0.0587(16) Uani 1 1 d . . . . .
H38 H 0.4526 0.3046 0.6648 0.070 Uiso 1 1 calc R . . . .
C39 C 0.5495(6) 0.4009(3) 0.6845(3) 0.078(2) Uani 1 1 d . . . . .
H39 H 0.6016 0.4008 0.6586 0.093 Uiso 1 1 calc R . . . .
C40 C 0.5614(7) 0.4577(4) 0.7181(4) 0.089(2) Uani 1 1 d . . . . .
H40 H 0.6226 0.4962 0.7156 0.106 Uiso 1 1 calc R . . . .
C41 C 0.4823(8) 0.4587(3) 0.7566(3) 0.082(2) Uani 1 1 d . . . . .
H41 H 0.4893 0.4978 0.7796 0.098 Uiso 1 1 calc R . . . .
C42 C 0.3932(6) 0.4003(3) 0.7599(2) 0.0638(17) Uani 1 1 d . . . . .
H42 H 0.3394 0.4009 0.7852 0.077 Uiso 1 1 calc R . . . .
C43 C 0.3828(5) 0.2156(3) 0.78780(18) 0.0383(11) Uani 1 1 d . . . . .
C44 C 0.4688(5) 0.1573(3) 0.7796(2) 0.0534(14) Uani 1 1 d . . . . .
H44 H 0.4627 0.1366 0.7477 0.064 Uiso 1 1 calc R . . . .
C45 C 0.5640(6) 0.1289(3) 0.8177(2) 0.0646(16) Uani 1 1 d . . . . .
H45 H 0.6230 0.0913 0.8110 0.077 Uiso 1 1 calc R . . . .
C46 C 0.5692(7) 0.1568(3) 0.8649(2) 0.0683(18) Uani 1 1 d . . . . .
H46 H 0.6318 0.1378 0.8906 0.082 Uiso 1 1 calc R . . . .
C47 C 0.4840(7) 0.2125(4) 0.8751(2) 0.075(2) Uani 1 1 d . . . . .
H47 H 0.4872 0.2301 0.9078 0.090 Uiso 1 1 calc R . . . .
C48 C 0.3923(6) 0.2428(3) 0.8369(2) 0.0633(17) Uani 1 1 d . . . . .
H48 H 0.3365 0.2818 0.8440 0.076 Uiso 1 1 calc R . . . .
C49 C 0.3707(5) 0.1738(3) 0.6470(2) 0.0505(14) Uani 1 1 d . . . . .
F2 F 0.4186(6) 0.7746(3) 0.4747(3) 0.170(2) Uani 1 1 d . . . . .
F3 F 0.4483(6) 0.6615(3) 0.5027(2) 0.157(2) Uani 1 1 d . . . . .
F4 F 0.2853(6) 0.6811(3) 0.4437(3) 0.193(3) Uani 1 1 d . . . . .
F5 F 0.4848(10) 0.6894(4) 0.4307(3) 0.235(4) Uani 1 1 d . . . . .
B1 B 0.4000(11) 0.7027(5) 0.4646(4) 0.086(3) Uani 1 1 d . . . . .
F6 F 0.9319(6) 0.4774(3) 0.6200(2) 0.157(2) Uani 1 1 d . . . . .
F7 F 0.9635(8) 0.5951(3) 0.6149(3) 0.206(3) Uani 1 1 d . . . . .
F8 F 1.0996(7) 0.5262(4) 0.6677(3) 0.187(3) Uani 1 1 d . . . . .
F9 F 0.8950(7) 0.5518(3) 0.6813(2) 0.172(2) Uani 1 1 d . . . . .
B2 B 0.9708(13) 0.5379(7) 0.6458(4) 0.108(4) Uani 1 1 d . . . . .

loop_
_atom_site_aniso_label
_atom_site_aniso_U_11
_atom_site_aniso_U_22
_atom_site_aniso_U_33
_atom_site_aniso_U_23
_atom_site_aniso_U_13
_atom_site_aniso_U_12
Ru1 0.0309(2) 0.0447(2) 0.0255(2) -0.00503(17) 0.00633(16) -0.00194(17)
P1 0.0321(6) 0.0412(7) 0.0249(6) -0.0028(5) 0.0042(5) -0.0006(5)
P2 0.0383(7) 0.0438(7) 0.0266(7) -0.0042(6) 0.0047(6) -0.0035(6)
O1 0.036(2) 0.127(4) 0.081(3) -0.042(3) 0.018(2) -0.003(2)
N1 0.034(2) 0.042(2) 0.028(2) -0.0033(18) 0.0057(18) -0.0004(18)
N2 0.059(3) 0.043(2) 0.032(2) 0.0021(19) 0.015(2) -0.001(2)
N3 0.153(6) 0.056(3) 0.114(6) 0.029(4) 0.072(5) 0.006(4)
N4 0.088(4) 0.058(3) 0.071(4) 0.021(3) 0.027(3) -0.006(3)
C1 0.051(3) 0.058(3) 0.031(3) 0.000(3) 0.006(3) -0.010(3)
C2 0.058(4) 0.102(5) 0.047(4) -0.003(4) 0.022(3) -0.032(4)
C3 0.037(3) 0.122(6) 0.063(5) -0.012(4) 0.020(3) -0.007(4)
C4 0.042(3) 0.091(4) 0.054(4) -0.014(3) 0.006(3) 0.008(3)
C5 0.034(3) 0.068(3) 0.026(3) -0.008(3) 0.003(2) 0.001(3)
C6 0.058(4) 0.049(3) 0.039(3) 0.001(3) -0.002(3) 0.015(3)
C7 0.120(6) 0.087(4) 0.039(4) 0.016(3) 0.019(4) 0.046(4)
C8 0.079(5) 0.094(5) 0.096(6) -0.028(5) 0.006(5) -0.022(4)
C9 0.229(11) 0.062(4) 0.140(8) 0.014(5) 0.133(8) 0.016(6)
C10 0.106(6) 0.051(4) 0.092(6) 0.015(4) 0.027(5) -0.007(4)
C11 0.137(7) 0.051(4) 0.095(6) 0.007(4) 0.049(5) 0.004(4)
C12 0.101(6) 0.111(6) 0.084(6) 0.027(5) 0.037(5) -0.003(5)
C13 0.033(3) 0.040(2) 0.036(3) -0.002(2) 0.004(2) -0.003(2)
C14 0.059(3) 0.054(3) 0.037(3) -0.007(3) -0.003(3) 0.015(3)
C15 0.084(5) 0.076(4) 0.049(4) -0.024(3) 0.010(3) 0.026(4)
C16 0.061(4) 0.059(3) 0.071(5) -0.015(3) -0.002(3) 0.024(3)
C17 0.066(4) 0.058(3) 0.049(4) 0.004(3) 0.004(3) 0.018(3)
C18 0.054(3) 0.060(3) 0.038(3) -0.006(3) 0.008(3) 0.007(3)
C19 0.054(3) 0.041(3) 0.031(3) -0.006(2) 0.007(2) 0.002(2)
C20 0.067(4) 0.076(4) 0.032(3) 0.007(3) 0.001(3) -0.006(3)
C21 0.102(6) 0.108(5) 0.041(4) 0.017(4) -0.019(4) -0.009(5)
C22 0.110(6) 0.093(5) 0.040(4) 0.011(4) 0.009(4) -0.028(5)
C23 0.091(5) 0.069(4) 0.045(4) -0.001(3) 0.028(4) -0.013(4)
C24 0.052(3) 0.062(3) 0.032(3) -0.002(3) 0.009(3) -0.009(3)
C25 0.036(3) 0.053(3) 0.025(3) -0.008(2) 0.003(2) -0.004(2)
C26 0.056(3) 0.060(3) 0.055(4) -0.005(3) 0.011(3) -0.014(3)
C27 0.069(5) 0.093(5) 0.073(5) 0.002(4) 0.015(4) -0.033(4)
C28 0.049(4) 0.160(8) 0.064(5) -0.018(5) 0.015(4) -0.047(5)
C29 0.047(4) 0.120(6) 0.048(4) -0.025(4) 0.012(3) 0.001(4)
C30 0.037(3) 0.069(3) 0.036(3) -0.016(3) 0.001(2) 0.003(3)
C31 0.053(3) 0.065(4) 0.034(3) -0.021(3) 0.005(3) 0.001(3)
C32 0.071(4) 0.066(4) 0.054(4) -0.025(3) 0.002(3) 0.008(3)
C33 0.073(5) 0.102(6) 0.089(6) -0.054(5) -0.007(4) 0.033(4)
C34 0.072(5) 0.129(7) 0.090(6) -0.062(6) 0.020(5) 0.023(5)
C35 0.069(5) 0.130(6) 0.059(4) -0.037(5) 0.025(4) -0.016(5)
C36 0.054(3) 0.080(4) 0.035(3) -0.016(3) 0.006(3) -0.006(3)
C37 0.049(3) 0.043(3) 0.034(3) 0.004(2) -0.006(2) -0.005(2)
C38 0.062(4) 0.043(3) 0.074(5) 0.004(3) 0.019(3) 0.000(3)
C39 0.071(4) 0.057(4) 0.114(6) 0.015(4) 0.041(4) 0.001(3)
C40 0.080(5) 0.057(4) 0.121(7) 0.023(5) -0.008(5) -0.014(4)
C41 0.111(6) 0.054(4) 0.074(5) 0.003(4) -0.008(5) -0.025(4)
C42 0.091(5) 0.061(3) 0.037(3) -0.003(3) 0.002(3) -0.025(3)
C43 0.043(3) 0.043(3) 0.029(3) -0.005(2) 0.005(2) -0.003(2)
C44 0.057(4) 0.068(3) 0.035(3) -0.001(3) 0.003(3) -0.001(3)
C45 0.066(4) 0.070(4) 0.056(4) 0.013(3) 0.003(3) 0.011(3)
C46 0.086(5) 0.067(4) 0.046(4) 0.009(3) -0.014(4) 0.004(4)
C47 0.109(6) 0.071(4) 0.037(3) 0.001(3) -0.014(4) 0.000(4)
C48 0.083(5) 0.058(3) 0.047(4) -0.007(3) 0.001(3) 0.001(3)
C49 0.040(3) 0.071(4) 0.038(3) -0.019(3) -0.002(3) -0.007(3)
F2 0.199(6) 0.091(4) 0.217(7) -0.033(4) 0.015(5) -0.001(4)
F3 0.187(6) 0.161(5) 0.104(4) 0.054(4) -0.045(4) -0.061(4)
F4 0.146(5) 0.197(6) 0.201(7) 0.092(5) -0.096(5) -0.091(4)
F5 0.326(11) 0.269(9) 0.132(6) -0.024(5) 0.107(7) -0.002(7)
B1 0.114(8) 0.073(6) 0.068(6) 0.023(5) 0.008(6) -0.021(5)
F6 0.190(5) 0.123(4) 0.146(5) -0.072(4) -0.021(4) 0.046(4)
F7 0.336(10) 0.125(4) 0.153(6) 0.050(4) 0.022(6) 0.043(5)
F8 0.153(6) 0.227(7) 0.165(6) -0.013(5) -0.032(5) 0.022(5)
F9 0.227(7) 0.169(5) 0.133(5) -0.055(4) 0.068(5) 0.015(5)
B2 0.137(10) 0.114(8) 0.068(7) -0.026(6) 0.000(7) 0.057(8)

loop_
_atom_type_symbol
_atom_type_description
_atom_type_scat_dispersion_real
_atom_type_scat_dispersion_imag
_atom_type_scat_source
C C 0.0033 0.0016 'International Tables Vol C Tables 4.2.6.8 and 6.1.1.4'
H H 0.0000 0.0000 'International Tables Vol C Tables 4.2.6.8 and 6.1.1.4'
B B 0.0013 0.0007 'International Tables Vol C Tables 4.2.6.8 and 6.1.1.4'
F F 0.0171 0.0103 'International Tables Vol C Tables 4.2.6.8 and 6.1.1.4'
N N 0.0061 0.0033 'International Tables Vol C Tables 4.2.6.8 and 6.1.1.4'
O O 0.0106 0.0060 'International Tables Vol C Tables 4.2.6.8 and 6.1.1.4'
P P 0.1023 0.0942 'International Tables Vol C Tables 4.2.6.8 and 6.1.1.4'
Ru Ru -1.2594 0.8363 'International Tables Vol C Tables 4.2.6.8 and 6.1.1.4'

loop_
_geom_angle_atom_site_label_1
_geom_angle_atom_site_label_2
_geom_angle_atom_site_label_3
_geom_angle
_geom_angle_site_symmetry_1
_geom_angle_site_symmetry_3
_geom_angle_publ_flag
P1 Ru1 H 85.1(12) . . ?
P1 Ru1 P2 176.85(4) . . ?
P2 Ru1 H 91.8(12) . . ?
N1 Ru1 H 95.1(12) . . ?
N1 Ru1 P1 90.87(10) . . ?
N1 Ru1 P2 89.20(10) . . ?
N1 Ru1 N2 75.53(15) . . ?
N2 Ru1 H 170.6(12) . . ?
N2 Ru1 P1 93.67(11) . . ?
N2 Ru1 P2 89.41(11) . . ?
C49 Ru1 H 77.7(12) . . ?
C49 Ru1 P1 86.60(16) . . ?
C49 Ru1 P2 92.93(16) . . ?
C49 Ru1 N1 172.5(2) . . ?
C49 Ru1 N2 111.6(2) . . ?
C13 P1 Ru1 116.39(16) . . ?
C13 P1 C25 103.6(2) . . ?
C19 P1 Ru1 113.27(16) . . ?
C19 P1 C13 102.0(2) . . ?
C19 P1 C25 106.4(2) . . ?
C25 P1 Ru1 113.98(15) . . ?
C31 P2 Ru1 111.34(17) . . ?
C31 P2 C37 104.0(3) . . ?
C37 P2 Ru1 117.32(17) . . ?
C43 P2 Ru1 118.49(16) . . ?
C43 P2 C31 104.6(2) . . ?
C43 P2 C37 99.2(2) . . ?
C1 N1 Ru1 125.7(3) . . ?
C1 N1 C5 117.6(4) . . ?
C5 N1 Ru1 116.7(3) . . ?
C6 N2 Ru1 114.0(3) . . ?
C6 N2 C7 121.7(5) . . ?
C7 N2 Ru1 123.5(4) . . ?
C9 N3 C8 127.1(6) . . ?
C9 N3 C11 107.8(6) . . ?
C11 N3 C8 125.1(6) . . ?
C9 N4 C10 108.1(6) . . ?
C9 N4 C12 123.7(6) . . ?
C10 N4 C12 127.8(6) . . ?
N1 C1 H1 119.0 . . ?
N1 C1 C2 122.0(5) . . ?
C2 C1 H1 119.0 . . ?
C1 C2 H2 120.8 . . ?
C3 C2 C1 118.4(5) . . ?
C3 C2 H2 120.8 . . ?
C2 C3 H3 119.9 . . ?
C4 C3 C2 120.1(6) . . ?
C4 C3 H3 119.9 . . ?
C3 C4 H4 120.5 . . ?
C3 C4 C5 119.1(6) . . ?
C5 C4 H4 120.5 . . ?
N1 C5 C4 122.8(5) . . ?
N1 C5 C6 113.6(4) . . ?
C4 C5 C6 123.6(5) . . ?
N2 C6 C5 120.0(5) . . ?
N2 C6 H6 120.0 . . ?
C5 C6 H6 120.0 . . ?
N2 C7 H7A 110.0 . . ?
N2 C7 H7B 110.0 . . ?
H7A C7 H7B 108.4 . . ?
C8 C7 N2 108.6(6) . . ?
C8 C7 H7A 110.0 . . ?
C8 C7 H7B 110.0 . . ?
N3 C8 H8A 110.8 . . ?
N3 C8 H8B 110.8 . . ?
C7 C8 N3 105.0(6) . . ?
C7 C8 H8A 110.8 . . ?
C7 C8 H8B 110.8 . . ?
H8A C8 H8B 108.8 . . ?
N3 C9 H9 125.5 . . ?
N4 C9 N3 109.1(7) . . ?
N4 C9 H9 125.5 . . ?
N4 C10 H10 125.6 . . ?
C11 C10 N4 108.8(6) . . ?
C11 C10 H10 125.6 . . ?
N3 C11 H11 127.2 . . ?
C10 C11 N3 105.7(7) . . ?
C10 C11 H11 127.2 . . ?
N4 C12 H12A 109.5 . . ?
N4 C12 H12B 109.5 . . ?
N4 C12 H12C 109.5 . . ?
H12A C12 H12B 109.5 . . ?
H12A C12 H12C 109.5 . . ?
H12B C12 H12C 109.5 . . ?
C14 C13 P1 121.9(4) . . ?
C18 C13 P1 120.7(4) . . ?
C18 C13 C14 117.3(4) . . ?
C13 C14 H14 119.9 . . ?
C15 C14 C13 120.2(5) . . ?
C15 C14 H14 119.9 . . ?
C14 C15 H15 119.6 . . ?
C16 C15 C14 120.8(5) . . ?
C16 C15 H15 119.6 . . ?
C15 C16 H16 120.4 . . ?
C17 C16 C15 119.1(5) . . ?
C17 C16 H16 120.4 . . ?
C16 C17 H17 119.8 . . ?
C16 C17 C18 120.5(5) . . ?
C18 C17 H17 119.8 . . ?
C13 C18 C17 121.9(5) . . ?
C13 C18 H18 119.0 . . ?
C17 C18 H18 119.0 . . ?
C20 C19 P1 124.2(4) . . ?
C24 C19 P1 118.3(4) . . ?
C24 C19 C20 117.5(5) . . ?
C19 C20 H20 119.7 . . ?
C19 C20 C21 120.7(6) . . ?
C21 C20 H20 119.7 . . ?
C20 C21 H21 119.9 . . ?
C22 C21 C20 120.2(6) . . ?
C22 C21 H21 119.9 . . ?
C21 C22 H22 120.0 . . ?
C21 C22 C23 120.1(6) . . ?
C23 C22 H22 120.0 . . ?
C22 C23 H23 120.5 . . ?
C22 C23 C24 119.0(6) . . ?
C24 C23 H23 120.5 . . ?
C19 C24 H24 118.8 . . ?
C23 C24 C19 122.5(6) . . ?
C23 C24 H24 118.8 . . ?
C26 C25 P1 120.8(4) . . ?
C30 C25 P1 119.7(4) . . ?
C30 C25 C26 119.0(5) . . ?
C25 C26 H26 120.2 . . ?
C27 C26 C25 119.5(6) . . ?
C27 C26 H26 120.2 . . ?
C26 C27 H27 119.8 . . ?
C28 C27 C26 120.4(7) . . ?
C28 C27 H27 119.8 . . ?
C27 C28 H28 119.9 . . ?
C27 C28 C29 120.2(6) . . ?
C29 C28 H28 119.9 . . ?
C28 C29 H29 119.6 . . ?
C28 C29 C30 120.8(6) . . ?
C30 C29 H29 119.6 . . ?
C25 C30 H30 120.0 . . ?
C29 C30 C25 120.0(6) . . ?
C29 C30 H30 120.0 . . ?
C32 C31 P2 121.2(5) . . ?
C36 C31 P2 119.2(4) . . ?
C36 C31 C32 119.0(5) . . ?
C31 C32 H32 119.8 . . ?
C33 C32 C31 120.4(7) . . ?
C33 C32 H32 119.8 . . ?
C32 C33 H33 120.0 . . ?
C32 C33 C34 120.0(7) . . ?
C34 C33 H33 120.0 . . ?
C33 C34 H34 120.0 . . ?
C35 C34 C33 119.9(7) . . ?
C35 C34 H34 120.0 . . ?
C34 C35 H35 119.7 . . ?
C34 C35 C36 120.6(7) . . ?
C36 C35 H35 119.7 . . ?
C31 C36 H36 120.0 . . ?
C35 C36 C31 120.0(6) . . ?
C35 C36 H36 120.0 . . ?
C38 C37 P2 121.1(4) . . ?
C38 C37 C42 117.9(5) . . ?
C42 C37 P2 120.9(4) . . ?
C37 C38 H38 119.3 . . ?
C37 C38 C39 121.4(6) . . ?
C39 C38 H38 119.3 . . ?
C38 C39 H39 119.9 . . ?
C40 C39 C38 120.3(7) . . ?
C40 C39 H39 119.9 . . ?
C39 C40 H40 119.9 . . ?
C39 C40 C41 120.2(7) . . ?
C41 C40 H40 119.9 . . ?
C40 C41 H41 120.6 . . ?
C42 C41 C40 118.8(7) . . ?
C42 C41 H41 120.6 . . ?
C37 C42 C41 121.5(6) . . ?
C37 C42 H42 119.3 . . ?
C41 C42 H42 119.3 . . ?
C44 C43 P2 120.2(4) . . ?
C44 C43 C48 116.8(5) . . ?
C48 C43 P2 122.7(4) . . ?
C43 C44 H44 118.9 . . ?
C43 C44 C45 122.1(5) . . ?
C45 C44 H44 118.9 . . ?
C44 C45 H45 120.5 . . ?
C46 C45 C44 119.0(6) . . ?
C46 C45 H45 120.5 . . ?
C45 C46 H46 119.5 . . ?
C45 C46 C47 121.0(6) . . ?
C47 C46 H46 119.5 . . ?
C46 C47 H47 119.9 . . ?
C46 C47 C48 120.1(6) . . ?
C48 C47 H47 119.9 . . ?
C43 C48 H48 119.5 . . ?
C47 C48 C43 120.9(6) . . ?
C47 C48 H48 119.5 . . ?
O1 C49 Ru1 173.4(5) . . ?
F2 B1 F5 103.1(8) . . ?
F3 B1 F2 111.1(9) . . ?
F3 B1 F5 103.6(9) . . ?
F4 B1 F2 118.7(9) . . ?
F4 B1 F3 113.1(7) . . ?
F4 B1 F5 105.4(9) . . ?
F6 B2 F7 108.6(9) . . ?
F6 B2 F8 107.3(8) . . ?
F6 B2 F9 112.1(11) . . ?
F7 B2 F8 110.9(12) . . ?
F7 B2 F9 109.0(8) . . ?
F9 B2 F8 108.9(9) . . ?

loop_
_geom_bond_atom_site_label_1
_geom_bond_atom_site_label_2
_geom_bond_distance
_geom_bond_site_symmetry_2
_geom_bond_publ_flag
Ru1 H 1.65(3) . ?
Ru1 P1 2.3591(12) . ?
Ru1 P2 2.3914(13) . ?
Ru1 N1 2.111(4) . ?
Ru1 N2 2.183(4) . ?
Ru1 C49 1.827(6) . ?
P1 C13 1.823(5) . ?
P1 C19 1.823(5) . ?
P1 C25 1.837(5) . ?
P2 C31 1.820(5) . ?
P2 C37 1.841(5) . ?
P2 C43 1.818(5) . ?
O1 C49 1.153(6) . ?
N1 C1 1.339(6) . ?
N1 C5 1.350(6) . ?
N2 C6 1.261(6) . ?
N2 C7 1.538(8) . ?
N3 C8 1.571(8) . ?
N3 C9 1.321(8) . ?
N3 C11 1.357(8) . ?
N4 C9 1.281(8) . ?
N4 C10 1.337(8) . ?
N4 C12 1.452(8) . ?
C1 H1 0.9300 . ?
C1 C2 1.397(7) . ?
C2 H2 0.9300 . ?
C2 C3 1.371(9) . ?
C3 H3 0.9300 . ?
C3 C4 1.350(8) . ?
C4 H4 0.9300 . ?
C4 C5 1.371(7) . ?
C5 C6 1.455(7) . ?
C6 H6 0.9300 . ?
C7 H7A 0.9700 . ?
C7 H7B 0.9700 . ?
C7 C8 1.431(9) . ?
C8 H8A 0.9700 . ?
C8 H8B 0.9700 . ?
C9 H9 0.9300 . ?
C10 H10 0.9300 . ?
C10 C11 1.315(9) . ?
C11 H11 0.9300 . ?
C12 H12A 0.9600 . ?
C12 H12B 0.9600 . ?
C12 H12C 0.9600 . ?
C13 C14 1.390(7) . ?
C13 C18 1.366(7) . ?
C14 H14 0.9300 . ?
C14 C15 1.383(7) . ?
C15 H15 0.9300 . ?
C15 C16 1.361(8) . ?
C16 H16 0.9300 . ?
C16 C17 1.356(8) . ?
C17 H17 0.9300 . ?
C17 C18 1.370(7) . ?
C18 H18 0.9300 . ?
C19 C20 1.384(7) . ?
C19 C24 1.380(7) . ?
C20 H20 0.9300 . ?
C20 C21 1.391(8) . ?
C21 H21 0.9300 . ?
C21 C22 1.373(9) . ?
C22 H22 0.9300 . ?
C22 C23 1.373(9) . ?
C23 H23 0.9300 . ?
C23 C24 1.380(7) . ?
C24 H24 0.9300 . ?
C25 C26 1.391(7) . ?
C25 C30 1.378(6) . ?
C26 H26 0.9300 . ?
C26 C27 1.377(8) . ?
C27 H27 0.9300 . ?
C27 C28 1.353(9) . ?
C28 H28 0.9300 . ?
C28 C29 1.360(9) . ?
C29 H29 0.9300 . ?
C29 C30 1.360(7) . ?
C30 H30 0.9300 . ?
C31 C32 1.400(8) . ?
C31 C36 1.394(7) . ?
C32 H32 0.9300 . ?
C32 C33 1.370(8) . ?
C33 H33 0.9300 . ?
C33 C34 1.392(11) . ?
C34 H34 0.9300 . ?
C34 C35 1.374(10) . ?
C35 H35 0.9300 . ?
C35 C36 1.377(8) . ?
C36 H36 0.9300 . ?
C37 C38 1.374(7) . ?
C37 C42 1.384(7) . ?
C38 H38 0.9300 . ?
C38 C39 1.382(8) . ?
C39 H39 0.9300 . ?
C39 C40 1.353(10) . ?
C40 H40 0.9300 . ?
C40 C41 1.394(10) . ?
C41 H41 0.9300 . ?
C41 C42 1.385(8) . ?
C42 H42 0.9300 . ?
C43 C44 1.389(7) . ?
C43 C48 1.399(7) . ?
C44 H44 0.9300 . ?
C44 C45 1.394(7) . ?
C45 H45 0.9300 . ?
C45 C46 1.360(8) . ?
C46 H46 0.9300 . ?
C46 C47 1.364(8) . ?
C47 H47 0.9300 . ?
C47 C48 1.390(8) . ?
C48 H48 0.9300 . ?
F2 B1 1.319(9) . ?
F3 B1 1.299(9) . ?
F4 B1 1.267(10) . ?
F5 B1 1.357(11) . ?
F6 B2 1.312(11) . ?
F7 B2 1.312(12) . ?
F8 B2 1.358(12) . ?
F9 B2 1.329(11) . ?

loop_
_geom_torsion_atom_site_label_1
_geom_torsion_atom_site_label_2
_geom_torsion_atom_site_label_3
_geom_torsion_atom_site_label_4
_geom_torsion
_geom_torsion_site_symmetry_1
_geom_torsion_site_symmetry_2
_geom_torsion_site_symmetry_3
_geom_torsion_site_symmetry_4
_geom_torsion_publ_flag
Ru1 P1 C13 C14 -141.6(4) . . . . ?
Ru1 P1 C13 C18 42.2(4) . . . . ?
Ru1 P1 C19 C20 -120.7(4) . . . . ?
Ru1 P1 C19 C24 59.4(4) . . . . ?
Ru1 P1 C25 C26 -105.6(4) . . . . ?
Ru1 P1 C25 C30 66.2(4) . . . . ?
Ru1 P2 C31 C32 -87.4(4) . . . . ?
Ru1 P2 C31 C36 83.4(4) . . . . ?
Ru1 P2 C37 C38 -26.8(5) . . . . ?
Ru1 P2 C37 C42 158.1(4) . . . . ?
Ru1 P2 C43 C44 30.6(5) . . . . ?
Ru1 P2 C43 C48 -155.9(4) . . . . ?
Ru1 N1 C1 C2 179.2(4) . . . . ?
Ru1 N1 C5 C4 -179.1(4) . . . . ?
Ru1 N1 C5 C6 2.5(5) . . . . ?
Ru1 N2 C6 C5 -3.3(6) . . . . ?
Ru1 N2 C7 C8 139.4(5) . . . . ?
P1 C13 C14 C15 -177.5(4) . . . . ?
P1 C13 C18 C17 174.4(4) . . . . ?
P1 C19 C20 C21 178.6(5) . . . . ?
P1 C19 C24 C23 179.5(4) . . . . ?
P1 C25 C26 C27 172.6(5) . . . . ?
P1 C25 C30 C29 -172.7(4) . . . . ?
P2 C31 C32 C33 172.2(4) . . . . ?
P2 C31 C36 C35 -171.1(4) . . . . ?
P2 C37 C38 C39 -173.4(5) . . . . ?
P2 C37 C42 C41 173.3(5) . . . . ?
P2 C43 C44 C45 171.4(4) . . . . ?
P2 C43 C48 C47 -173.7(5) . . . . ?
N1 C1 C2 C3 -0.6(8) . . . . ?
N1 C5 C6 N2 0.7(7) . . . . ?
N2 C7 C8 N3 179.8(5) . . . . ?
N4 C10 C11 N3 -7.4(9) . . . . ?
C1 N1 C5 C4 0.6(7) . . . . ?
C1 N1 C5 C6 -177.9(4) . . . . ?
C1 C2 C3 C4 1.5(9) . . . . ?
C2 C3 C4 C5 -1.4(9) . . . . ?
C3 C4 C5 N1 0.3(8) . . . . ?
C3 C4 C5 C6 178.7(5) . . . . ?
C4 C5 C6 N2 -177.8(5) . . . . ?
C5 N1 C1 C2 -0.5(7) . . . . ?
C6 N2 C7 C8 -51.1(8) . . . . ?
C7 N2 C6 C5 -173.7(5) . . . . ?
C8 N3 C9 N4 179.4(7) . . . . ?
C8 N3 C11 C10 -175.8(7) . . . . ?
C9 N3 C8 C7 94.2(10) . . . . ?
C9 N3 C11 C10 6.3(10) . . . . ?
C9 N4 C10 C11 5.9(10) . . . . ?
C10 N4 C9 N3 -1.8(11) . . . . ?
C11 N3 C8 C7 -83.2(9) . . . . ?
C11 N3 C9 N4 -2.8(11) . . . . ?
C12 N4 C9 N3 -175.3(7) . . . . ?
C12 N4 C10 C11 179.0(7) . . . . ?
C13 P1 C19 C20 113.5(5) . . . . ?
C13 P1 C19 C24 -66.4(4) . . . . ?
C13 P1 C25 C26 21.8(5) . . . . ?
C13 P1 C25 C30 -166.4(4) . . . . ?
C13 C14 C15 C16 3.2(9) . . . . ?
C14 C13 C18 C17 -2.0(8) . . . . ?
C14 C15 C16 C17 -2.0(10) . . . . ?
C15 C16 C17 C18 -1.1(9) . . . . ?
C16 C17 C18 C13 3.2(9) . . . . ?
C18 C13 C14 C15 -1.1(8) . . . . ?
C19 P1 C13 C14 -17.8(5) . . . . ?
C19 P1 C13 C18 166.0(4) . . . . ?
C19 P1 C25 C26 128.9(4) . . . . ?
C19 P1 C25 C30 -59.3(4) . . . . ?
C19 C20 C21 C22 2.0(10) . . . . ?
C20 C19 C24 C23 -0.4(8) . . . . ?
C20 C21 C22 C23 -0.5(11) . . . . ?
C21 C22 C23 C24 -1.3(11) . . . . ?
C22 C23 C24 C19 1.8(9) . . . . ?
C24 C19 C20 C21 -1.6(8) . . . . ?
C25 P1 C13 C14 92.5(4) . . . . ?
C25 P1 C13 C18 -83.7(4) . . . . ?
C25 P1 C19 C20 5.3(5) . . . . ?
C25 P1 C19 C24 -174.6(4) . . . . ?
C25 C26 C27 C28 -0.3(10) . . . . ?
C26 C25 C30 C29 -0.8(7) . . . . ?
C26 C27 C28 C29 -0.2(11) . . . . ?
C27 C28 C29 C30 0.3(10) . . . . ?
C28 C29 C30 C25 0.2(9) . . . . ?
C30 C25 C26 C27 0.8(8) . . . . ?
C31 P2 C37 C38 -150.3(5) . . . . ?
C31 P2 C37 C42 34.7(5) . . . . ?
C31 P2 C43 C44 155.3(4) . . . . ?
C31 P2 C43 C48 -31.2(5) . . . . ?
C31 C32 C33 C34 -2.6(10) . . . . ?
C32 C31 C36 C35 0.0(8) . . . . ?
C32 C33 C34 C35 2.5(11) . . . . ?
C33 C34 C35 C36 -1.2(11) . . . . ?
C34 C35 C36 C31 0.0(9) . . . . ?
C36 C31 C32 C33 1.4(8) . . . . ?
C37 P2 C31 C32 39.8(5) . . . . ?
C37 P2 C31 C36 -149.4(4) . . . . ?
C37 P2 C43 C44 -97.5(4) . . . . ?
C37 P2 C43 C48 76.0(5) . . . . ?
C37 C38 C39 C40 -0.4(10) . . . . ?
C38 C37 C42 C41 -1.9(8) . . . . ?
C38 C39 C40 C41 -0.8(11) . . . . ?
C39 C40 C41 C42 0.7(11) . . . . ?
C40 C41 C42 C37 0.7(10) . . . . ?
C42 C37 C38 C39 1.8(8) . . . . ?
C43 P2 C31 C32 143.4(4) . . . . ?
C43 P2 C31 C36 -45.8(5) . . . . ?
C43 P2 C37 C38 102.0(5) . . . . ?
C43 P2 C37 C42 -73.0(5) . . . . ?
C43 C44 C45 C46 2.8(9) . . . . ?
C44 C43 C48 C47 0.0(8) . . . . ?
C44 C45 C46 C47 -0.7(10) . . . . ?
C45 C46 C47 C48 -1.6(10) . . . . ?
C46 C47 C48 C43 2.0(10) . . . . ?
C48 C43 C44 C45 -2.4(8) . . . . ?
